data_2003005
loop_
_publ_author_name
'Evain, M.'
'Gaudin, E.'
'Boucher, F.'
'Petricek, V.'
'Taulelle, F.'

_publ_section_title
;
 Structures and Phase Transitions of the <i>A</i>~7~PSe~6~ (<i>A</i> =
 Ag, Cu) Argyrodite-Type Ionic Conductors. I. Ag~7~PSe~6~
;
_journal_issue 4
_journal_name_full 'Acta Crystallographica Section B'
_journal_page_first 376
_journal_page_last 383
_journal_paper_doi 10.1107/S0108768197019654
_journal_volume 54
_journal_year 1998
_chemical_formula_moiety 'Ag7 P Se6'
_chemical_formula_sum 'Ag7 P Se6'
_chemical_formula_weight 1259.8
_space_group_IT_number 198
_symmetry_cell_setting cubic
_symmetry_space_group_name_Hall 'P 2ac 2ab 3'
_symmetry_space_group_name_H-M 'P 21 3'
_cell_angle_alpha 90
_cell_angle_beta 90
_cell_angle_gamma 90
_cell_formula_units_Z 4
_cell_length_a 10.772(2)
_cell_length_b 10.772(2)
_cell_length_c 10.772(2)
_cell_measurement_reflns_used 26
_cell_measurement_temperature 293
_cell_volume 1249.9(4)
_diffrn_ambient_temperature 293
_diffrn_measurement_device 'Siemens P4'
_diffrn_measurement_method \w
_diffrn_radiation_monochromator graphite
_diffrn_radiation_type 'Ag K-L~2,3~'
_diffrn_radiation_wavelength .56090
_diffrn_reflns_av_R_equivalents .036
_diffrn_reflns_limit_h_max 17
_diffrn_reflns_limit_h_min 0
_diffrn_reflns_limit_k_max 17
_diffrn_reflns_limit_k_min 0
_diffrn_reflns_limit_l_max 17
_diffrn_reflns_limit_l_min 0
_diffrn_reflns_number 6624
_diffrn_reflns_theta_max 55
_diffrn_reflns_theta_min 0
_diffrn_standards_decay_% <0.5
_diffrn_standards_interval_count 100
_diffrn_standards_number 3
_exptl_absorpt_coefficient_mu 14.92
_exptl_absorpt_correction_T_max .282
_exptl_absorpt_correction_T_min .265
_exptl_absorpt_correction_type sphere
_exptl_crystal_colour 'metallic luster'
_exptl_crystal_density_diffrn 6.691
_exptl_crystal_density_meas ?
_exptl_crystal_description sphere
_exptl_crystal_F_000 2192
_refine_diff_density_max 1.07
_refine_diff_density_min -.91
_refine_ls_extinction_coef .109(7)
_refine_ls_extinction_method
; Isotropic secondary extinction - Type I - Gaussian distribution (Becker
& Coppens, 1974)
;
_refine_ls_goodness_of_fit_obs .76
_refine_ls_matrix_type fullcycle
_refine_ls_number_parameters 68
_refine_ls_number_reflns 1125
_refine_ls_number_restraints 0
_refine_ls_R_factor_obs .0267
_refine_ls_shift/esd_max <0.0001
_refine_ls_structure_factor_coef F
_refine_ls_weighting_details w=1/[\s^2^(Fo)+(0.018Fo)^2^]
_refine_ls_weighting_scheme calc
_refine_ls_wR_factor_obs .0266
_reflns_number_observed 2700
_reflns_number_total 1554
_reflns_observed_criterion >3sigma(I)
_cod_data_source_file lc0002.cif
_cod_data_source_block betaAg7
_cod_depositor_comments
;
The following automatic conversions were performed:

'_exptl_absorpt_correction_type' tag value 'spherical' was replaced
with 'sphere' value.

Automatic conversion script
Id: cif_fix_values 1646 2011-03-28 12:23:43Z adriana 

The following automatic conversions were performed:

'_refine_ls_weighting_scheme' value 'calc
w=1/[\s^2^(Fo)+(0.018Fo)^2^]' was changed to 'calc'. New tag
'_refine_ls_weighting_details' was created. The value of the new tag
was set to 'w=1/[\s^2^(Fo)+(0.018Fo)^2^]'.

Automatic conversion script
Id: cif_fix_values 3143 2015-03-26 13:38:13Z robertas 
;
_cod_original_cell_volume 1250.1(6)
_cod_database_code 2003005

loop_
_symmetry_equiv_pos_as_xyz
x,y,z
1/2-x,-y,1/2+z
-x,1/2+y,1/2-z
1/2+x,1/2-y,-z
z,x,y
1/2+z,1/2-x,-y
1/2-z,-x,1/2+y
-z,1/2+x,1/2-y
y,z,x
-y,1/2+z,1/2-x
1/2+y,1/2-z,-x
1/2-y,-z,1/2+x

loop_
_atom_site_aniso_label
_atom_site_aniso_U_11
_atom_site_aniso_U_22
_atom_site_aniso_U_33
_atom_site_aniso_U_12
_atom_site_aniso_U_13
_atom_site_aniso_U_23
P .0126(5) .0126 .0126 -.0009 -.0009 -.0009(6)
Se1a .0183(2) .0183 .0183 -.0029 -.0029 -.0029(3)
Se1b .0187(3) .0187(3) .0171(3) -.0025(3) -.0018(3) -.0026(3)
Se2 .0235(3) .0235 .0235 -.0008 -.0008 -.0008(3)
Se3 .0229(3) .0229 .0229 -.0016 -.0016 -.0016(3)
Ag1 .0308(4) .0623(6) .0471(4) .0038(4) .0065(3) .0030(4)
Ag2 .0582(5) .0570(5) .0289(3) -.0065(3) .0003(4) .0265(4)
Ag3 .0754(6) .0754 .0754 -.0276 -.0276 -.0276(5)

loop_
_atom_site_label
_atom_site_fract_x
_atom_site_fract_y
_atom_site_fract_z
_atom_site_U_iso_or_equiv
_atom_site_thermal_displace_type
_atom_site_occupancy
_atom_site_type_symbol
P .75215(15) .75215 .75215 .0126(3) Uani 1 P
Se1a .87180(6) .87180 .87180 .01832(14) Uani 1 Se
Se1b .35458(6) .37584(6) .87278(6) .0182(6) Uani 1 Se
Se2 .21447(7) .21447 .21447 .0235(2) Uani 1 Se
Se3 .48321(7) .48321 .48321 .0229(9) Uani 1 Se
Ag1 .07173(14) .8972(2) .7276(2) .0467(3) Uani 1 Ag
Ag2 .0195(2) .00967(15) .27518(13) .0480(3) Uani 1 Ag
Ag3 .3488(2) .3488 .3488 .0754(3) Uani 1 Ag
